data_9007664
loop_
_publ_author_name
'Lyman, P. S.'
'Prewitt, C. T.'

_publ_section_title
;
 Room- and high-pressure crystal chemistry of CoAs and FeAs
 Note: anisoB's taken from ICSD
 Sample: P = 2.80 GPa
;
_journal_issue 1
_journal_name_full 'Acta Crystallographica, Section B'
_journal_page_first 14
_journal_page_last 20
_journal_paper_doi 10.1107/S0108768184001695
_journal_volume 40
_journal_year 1984
_chemical_compound_source Synthetic
_chemical_formula_sum 'As Co'
_chemical_name_mineral Modderite
_space_group_IT_number 62
_symmetry_space_group_name_Hall '-P 2c 2n'
_symmetry_space_group_name_H-M 'P n a m'
_cell_angle_alpha 90
_cell_angle_beta 90
_cell_angle_gamma 90
_cell_length_a 5.2675
_cell_length_b 5.815
_cell_length_c 3.4623
_cell_formula_units_Z 4
_cell_volume 106.052
_database_code_amcsd 0009793
_diffrn_ambient_pressure 2.8e+06
_exptl_crystal_density_diffrn 8.383
_cod_original_formula_sum 'Co As'
_cod_database_code 9007664

loop_
_space_group_symop_operation_xyz
x,y,z
x,y,1/2-z
-x,-y,1/2+z
1/2-x,1/2+y,1/2+z
1/2+x,1/2-y,1/2-z
1/2+x,1/2-y,z
1/2-x,1/2+y,-z
-x,-y,-z

loop_
_atom_site_aniso_label
_atom_site_aniso_U_11
_atom_site_aniso_U_22
_atom_site_aniso_U_33
_atom_site_aniso_U_12
_atom_site_aniso_U_13
_atom_site_aniso_U_23
Co 0.00984 0.00857 0.01093 0.00016 0.00000 0.00000
As 0.00984 0.01370 0.00911 0.00016 0.00000 0.00000

loop_
_atom_site_label
_atom_site_fract_x
_atom_site_fract_y
_atom_site_fract_z
Co 0.00230 0.19970 0.25000
As 0.19800 0.58620 0.25000

loop_
_cod_related_entry_id
_cod_related_entry_database
_cod_related_entry_code
1 AMCSD 0009793
